data_4131920
loop_
_publ_author_name
'Wolf, Benjamin M.'
'Stuhl, Christoph'
'Maichle-M\"ossmer, C\"acilia'
'Anwander, Reiner'

_publ_section_title
;
 Dimethylcalcium.
;
_journal_issue 6
_journal_name_full 'Journal of the American Chemical Society'
_journal_page_first 2373
_journal_page_last 2383
_journal_paper_doi 10.1021/jacs.7b12984
_journal_volume 140
_journal_year 2018
_chemical_absolute_configuration unk
_chemical_formula_sum 'C8 H24 Ca Ga2'
_chemical_formula_weight 299.79
_space_group_crystal_system orthorhombic
_space_group_IT_number 36
_space_group_name_Hall 'C 2c -2'
_space_group_name_H-M_alt 'C m c 21'
_atom_sites_solution_hydrogens difmap
_audit_creation_method SHELXL-2014/7
_cell_angle_alpha 90
_cell_angle_beta 90
_cell_angle_gamma 90
_cell_formula_units_Z 4
_cell_length_a 7.388(6)
_cell_length_b 19.802(12)
_cell_length_c 9.630(5)
_cell_measurement_reflns_used 7767
_cell_measurement_temperature 100(2)
_cell_measurement_theta_max 28.54
_cell_measurement_theta_min 2.943
_cell_volume 1408.8(16)
_computing_cell_refinement 'SAINT V8.37A (Bruker AXS Inc., 2015)'
_computing_data_collection 'Bruker Apex3'
_computing_data_reduction 'SAINT V8.37A (Bruker AXS Inc., 2015)'
_computing_molecular_graphics 'Bruker SHELXTL'
_computing_publication_material 'Bruker SHELXTL'
_computing_structure_refinement 'SHELXL-2014/7 (Sheldrick, 2014)'
_computing_structure_solution 'XT, VERSION 2014/5'
_diffrn_ambient_temperature 100(2)
_diffrn_measured_fraction_theta_full 1.000
_diffrn_measured_fraction_theta_max 1.000
_diffrn_measurement_device_type 'Smart Apex III Duo'
_diffrn_measurement_method phi-scans
_diffrn_radiation_type MoK\a
_diffrn_radiation_wavelength 0.71073
_diffrn_reflns_av_R_equivalents 0.0586
_diffrn_reflns_av_unetI/netI 0.0289
_diffrn_reflns_Laue_measured_fraction_full 1.000
_diffrn_reflns_Laue_measured_fraction_max 1.000
_diffrn_reflns_limit_h_max 9
_diffrn_reflns_limit_h_min -9
_diffrn_reflns_limit_k_max 26
_diffrn_reflns_limit_k_min -26
_diffrn_reflns_limit_l_max 13
_diffrn_reflns_limit_l_min -13
_diffrn_reflns_number 19037
_diffrn_reflns_point_group_measured_fraction_full 1.000
_diffrn_reflns_point_group_measured_fraction_max 1.000
_diffrn_reflns_theta_full 25.242
_diffrn_reflns_theta_max 28.704
_diffrn_reflns_theta_min 2.057
_diffrn_source Imus-tube
_exptl_absorpt_coefficient_mu 4.145
_exptl_absorpt_correction_T_max 0.7458
_exptl_absorpt_correction_T_min 0.6446
_exptl_absorpt_correction_type numerical
_exptl_absorpt_process_details sadabs
_exptl_crystal_colour colorless
_exptl_crystal_density_diffrn 1.413
_exptl_crystal_description plate
_exptl_crystal_F_000 616
_exptl_crystal_size_max 0.111
_exptl_crystal_size_mid 0.083
_exptl_crystal_size_min 0.052
_refine_diff_density_max 0.383
_refine_diff_density_min -0.228
_refine_diff_density_rms 0.056
_refine_ls_abs_structure_details
;
 Refined as an inversion twin.
;
_refine_ls_abs_structure_Flack 0.343(18)
_refine_ls_extinction_method none
_refine_ls_goodness_of_fit_ref 1.017
_refine_ls_hydrogen_treatment refxyz
_refine_ls_matrix_type full
_refine_ls_number_parameters 100
_refine_ls_number_reflns 1952
_refine_ls_number_restraints 5
_refine_ls_restrained_S_all 1.017
_refine_ls_R_factor_all 0.0189
_refine_ls_R_factor_gt 0.0172
_refine_ls_shift/su_max 0.001
_refine_ls_shift/su_mean 0.000
_refine_ls_structure_factor_coef Fsqd
_refine_ls_weighting_details 'w=1/[\s^2^(Fo^2^)+(0.0145P)^2^+0.4251P] where P=(Fo^2^+2Fc^2^)/3'
_refine_ls_weighting_scheme calc
_refine_ls_wR_factor_gt 0.0377
_refine_ls_wR_factor_ref 0.0384
_reflns_Friedel_coverage 0.890
_reflns_Friedel_fraction_full 1.000
_reflns_Friedel_fraction_max 1.000
_reflns_number_gt 1881
_reflns_number_total 1952
_reflns_threshold_expression 'I > 2\s(I)'
_cod_data_source_file ja7b12984_si_002.cif
_cod_data_source_block 8_mo_BW335b_GaMe3_0m
_cod_database_code 4131920
_shelx_shelxl_version_number 2014/7
_shelx_space_group_comment
;
The symmetry employed for this shelxl refinement is uniquely defined
by the following loop, which should always be used as a source of
symmetry information in preference to the above space-group names.
They are only intended as comments.
;
_shelx_estimated_absorpt_t_min 0.656
_shelx_estimated_absorpt_t_max 0.813

loop_
_space_group_symop_operation_xyz
'x, y, z'
'-x, -y, z+1/2'
'-x, y, z'
'x, -y, z+1/2'
'x+1/2, y+1/2, z'
'-x+1/2, -y+1/2, z+1/2'
'-x+1/2, y+1/2, z'
'x+1/2, -y+1/2, z+1/2'

loop_
_atom_site_label
_atom_site_type_symbol
_atom_site_fract_x
_atom_site_fract_y
_atom_site_fract_z
_atom_site_U_iso_or_equiv
_atom_site_adp_type
_atom_site_occupancy
_atom_site_site_symmetry_order
_atom_site_calc_flag
_atom_site_refinement_flags_posn
_atom_site_refinement_flags_adp
_atom_site_refinement_flags_occupancy
C1 C 0.2665(4) 0.60367(17) 0.3162(6) 0.0132(8) Uani 1 1 d . . .
H1C H 0.243(5) 0.5707(19) 0.376(4) 0.020 Uiso 1 1 d . U .
H1B H 0.184(5) 0.5954(16) 0.249(4) 0.020 Uiso 1 1 d . U .
H1A H 0.232(4) 0.648(2) 0.343(3) 0.020 Uiso 1 1 d . U .
C2 C 0.5000 0.6699(2) 0.0570(4) 0.0157(8) Uani 1 2 d S T P
H2B H 0.600(5) 0.6688(16) 0.002(4) 0.024 Uiso 1 1 d . U .
H2A H 0.5000 0.714(3) 0.093(5) 0.024 Uiso 1 2 d S U P
C3 C 0.5000 0.5042(2) 0.1169(5) 0.0153(9) Uani 1 2 d S T P
H3B H 0.595(4) 0.497(2) 0.068(4) 0.023 Uiso 1 1 d . U .
H3A H 0.5000 0.474(2) 0.187(6) 0.023 Uiso 1 2 d S U P
C4 C 0.7807(5) 0.64769(15) 0.6956(6) 0.0135(7) Uani 1 1 d . . .
H4C H 0.786(5) 0.6860(17) 0.630(4) 0.020 Uiso 1 1 d . U .
H4B H 0.664(5) 0.6464(17) 0.752(4) 0.020 Uiso 1 1 d . U .
H4A H 0.786(5) 0.6100(17) 0.641(4) 0.020 Uiso 1 1 d . U .
C5 C 1.0000 0.5665(2) 0.9443(4) 0.0156(8) Uani 1 2 d DS T P
H5B H 1.103(4) 0.5645(16) 1.000(3) 0.023 Uiso 1 1 d D U .
H5A H 1.0000 0.5263(17) 0.890(5) 0.023 Uiso 1 2 d DS U P
C6 C 1.0000 0.7373(2) 0.9313(5) 0.0132(8) Uani 1 2 d DS T P
H6B H 1.096(4) 0.7398(16) 0.996(3) 0.020 Uiso 1 1 d D U .
H6A H 1.0000 0.7714(19) 0.865(4) 0.020 Uiso 1 2 d DS U P
Ca1 Ca 0.5000 0.62899(4) 0.51471(9) 0.00838(13) Uani 1 2 d S T P
Ga1 Ga 0.5000 0.59779(2) 0.19998(4) 0.00948(10) Uani 1 2 d S T P
Ga2 Ga 1.0000 0.64853(2) 0.82526(3) 0.00780(9) Uani 1 2 d S T P

loop_
_atom_site_aniso_label
_atom_site_aniso_U_11
_atom_site_aniso_U_22
_atom_site_aniso_U_33
_atom_site_aniso_U_23
_atom_site_aniso_U_13
_atom_site_aniso_U_12
C1 0.0100(14) 0.0190(15) 0.0104(18) -0.0022(12) -0.0008(13) -0.0018(10)
C2 0.020(2) 0.016(2) 0.0112(18) -0.0008(16) 0.000 0.000
C3 0.018(2) 0.0130(19) 0.0152(19) -0.0041(17) 0.000 0.000
C4 0.0112(14) 0.0169(15) 0.0126(17) -0.0007(14) -0.0010(17) 0.0002(10)
C5 0.020(2) 0.0146(19) 0.0123(17) 0.0003(15) 0.000 0.000
C6 0.016(2) 0.0122(18) 0.0109(17) -0.0022(15) 0.000 0.000
Ca1 0.0077(3) 0.0095(3) 0.0079(3) 0.0005(2) 0.000 0.000
Ga1 0.0103(2) 0.00971(19) 0.00842(17) -0.00151(15) 0.000 0.000
Ga2 0.00670(19) 0.00898(18) 0.00771(17) -0.00123(16) 0.000 0.000

loop_
_atom_type_symbol
_atom_type_description
_atom_type_scat_dispersion_real
_atom_type_scat_dispersion_imag
_atom_type_scat_source
C C 0.0033 0.0016 'International Tables Vol C Tables 4.2.6.8 and 6.1.1.4'
H H 0.0000 0.0000 'International Tables Vol C Tables 4.2.6.8 and 6.1.1.4'
Ca Ca 0.2262 0.3064 'International Tables Vol C Tables 4.2.6.8 and 6.1.1.4'
Ga Ga 0.2307 1.6083 'International Tables Vol C Tables 4.2.6.8 and 6.1.1.4'

loop_
_geom_angle_atom_site_label_1
_geom_angle_atom_site_label_2
_geom_angle_atom_site_label_3
_geom_angle
_geom_angle_site_symmetry_1
_geom_angle_site_symmetry_3
Ga1 C1 Ca1 81.73(13) . .
Ga1 C1 H1C 118(2) . .
Ca1 C1 H1C 78(3) . .
Ga1 C1 H1B 99(2) . .
Ca1 C1 H1B 179(2) . .
H1C C1 H1B 101(3) . .
Ga1 C1 H1A 115(2) . .
Ca1 C1 H1A 78(2) . .
H1C C1 H1A 117(3) . .
H1B C1 H1A 101(3) . .
Ga1 C2 H2B 113(2) . .
Ga1 C2 H2A 115(3) . .
H2B C2 H2A 104(3) . .
Ga1 C3 Ca1 177.1(2) . 2_664
Ga1 C3 H3B 112(3) . .
Ca1 C3 H3B 70(3) 2_664 .
Ga1 C3 H3A 108(3) . .
Ca1 C3 H3A 69(3) 2_664 .
H3B C3 H3A 107(3) . .
Ga2 C4 Ca1 172.29(15) . .
Ga2 C4 H4C 111(2) . .
Ca1 C4 H4C 74(2) . .
Ga2 C4 H4B 110(2) . .
Ca1 C4 H4B 72(2) . .
H4C C4 H4B 113(3) . .
Ga2 C4 H4A 109(2) . .
Ca1 C4 H4A 64(2) . .
H4C C4 H4A 105(3) . .
H4B C4 H4A 109(3) . .
Ga2 C5 H5B 112(2) . .
Ga2 C5 H5A 112(3) . .
H5B C5 H5A 106(3) . .
Ga2 C6 Ca1 166.7(2) . 6_665
Ga2 C6 H6B 112(2) . .
Ca1 C6 H6B 76(2) 6_665 .
Ga2 C6 H6A 107(3) . .
Ca1 C6 H6A 60(3) 6_665 .
H6B C6 H6A 114(2) . .
C1 Ca1 C1 82.2(2) . 3_655
C1 Ca1 C4 171.55(16) . .
C1 Ca1 C4 89.52(12) 3_655 .
C1 Ca1 C4 89.52(12) . 3_655
C1 Ca1 C4 171.55(16) 3_655 3_655
C4 Ca1 C4 98.7(2) . 3_655
C1 Ca1 C6 88.36(11) . 6_664
C1 Ca1 C6 88.35(11) 3_655 6_664
C4 Ca1 C6 93.18(10) . 6_664
C4 Ca1 C6 93.17(10) 3_655 6_664
C1 Ca1 C3 94.35(11) . 2_665
C1 Ca1 C3 94.35(11) 3_655 2_665
C4 Ca1 C3 84.49(10) . 2_665
C4 Ca1 C3 84.50(10) 3_655 2_665
C6 Ca1 C3 176.41(15) 6_664 2_665
C1 Ca1 Ga1 41.21(10) . .
C1 Ca1 Ga1 41.21(10) 3_655 .
C4 Ca1 Ga1 130.66(11) . .
C4 Ca1 Ga1 130.66(11) 3_655 .
C6 Ca1 Ga1 84.64(10) 6_664 .
C3 Ca1 Ga1 98.95(10) 2_665 .
C1 Ca1 H1C 19.5(8) . .
C1 Ca1 H1C 91.1(8) 3_655 .
C4 Ca1 H1C 160.8(8) . .
C4 Ca1 H1C 80.5(8) 3_655 .
C6 Ca1 H1C 106.0(8) 6_664 .
C3 Ca1 H1C 76.3(8) 2_665 .
Ga1 Ca1 H1C 53.4(8) . .
C1 Ca1 H1A 20.9(9) . .
C1 Ca1 H1A 93.7(7) 3_655 .
C4 Ca1 H1A 164.0(9) . .
C4 Ca1 H1A 78.9(7) 3_655 .
C6 Ca1 H1A 71.3(9) 6_664 .
C3 Ca1 H1A 110.8(9) 2_665 .
Ga1 Ca1 H1A 53.7(8) . .
H1C Ca1 H1A 35.0(11) . .
C1 Ca1 H4C 156.2(8) . .
C1 Ca1 H4C 82.1(8) 3_655 .
C4 Ca1 H4C 21.1(7) . .
C4 Ca1 H4C 106.3(8) 3_655 .
C6 Ca1 H4C 73.3(7) 6_664 .
C3 Ca1 H4C 104.7(7) 2_665 .
Ga1 Ca1 H4C 119.9(8) . .
H1C Ca1 H4C 173.2(13) . .
H1A Ca1 H4C 144.5(12) . .
C1 Ca1 H4B 165.7(9) . .
C1 Ca1 H4B 111.0(9) 3_655 .
C4 Ca1 H4B 21.8(9) . .
C4 Ca1 H4B 77.1(9) 3_655 .
C6 Ca1 H4B 97.3(7) 6_664 .
C3 Ca1 H4B 79.5(7) 2_665 .
Ga1 Ca1 H4B 152.2(9) . .
H1C Ca1 H4B 148.3(11) . .
H1A Ca1 H4B 152.8(10) . .
H4C Ca1 H4B 37.1(11) . .
C1 Ca1 H4A 153.3(8) . .
C1 Ca1 H4A 76.5(9) 3_655 .
C4 Ca1 H4A 19.4(8) . .
C4 Ca1 H4A 110.9(8) 3_655 .
C6 Ca1 H4A 106.8(8) 6_664 .
C3 Ca1 H4A 71.6(8) 2_665 .
Ga1 Ca1 H4A 116.9(9) . .
H1C Ca1 H4A 144.4(12) . .
H1A Ca1 H4A 170.1(12) . .
H4C Ca1 H4A 34.1(10) . .
H4B Ca1 H4A 36.0(11) . .
C2 Ga1 C3 112.72(18) . .
C2 Ga1 C1 109.65(14) . 3_655
C3 Ga1 C1 105.50(12) . 3_655
C2 Ga1 C1 109.65(14) . .
C3 Ga1 C1 105.50(12) . .
C1 Ga1 C1 113.8(3) 3_655 .
C2 Ga1 Ca1 122.42(13) . .
C3 Ga1 Ca1 124.86(13) . .
C1 Ga1 Ca1 57.06(16) 3_655 .
C1 Ga1 Ca1 57.06(16) . .
C5 Ga2 C6 114.63(18) . .
C5 Ga2 C4 110.20(13) . .
C6 Ga2 C4 108.28(12) . .
C5 Ga2 C4 110.20(13) . 3_755
C6 Ga2 C4 108.28(12) . 3_755
C4 Ga2 C4 104.8(3) . 3_755

loop_
_geom_bond_atom_site_label_1
_geom_bond_atom_site_label_2
_geom_bond_distance
_geom_bond_site_symmetry_2
C1 Ga1 2.059(4) .
C1 Ca1 2.623(6) .
C1 H1C 0.89(4) .
C1 H1B 0.90(4) .
C1 H1A 0.95(4) .
C2 Ga1 1.984(4) .
C2 H2B 0.91(4) .
C2 H2A 0.95(5) .
C3 Ga1 2.019(4) .
C3 Ca1 2.815(5) 2_664
C3 H3B 0.86(3) .
C3 H3A 0.90(5) .
C4 Ga2 2.045(5) .
C4 Ca1 2.734(5) .
C4 H4C 0.99(3) .
C4 H4B 1.02(4) .
C4 H4A 0.92(4) .
C5 Ga2 1.988(4) .
C5 H5B 0.93(2) .
C5 H5A 0.95(3) .
C6 Ga2 2.032(4) .
C6 Ca1 2.768(5) 6_665
C6 H6B 0.95(2) .
C6 H6A 0.93(2) .
Ca1 C1 2.623(6) 3_655
Ca1 C4 2.734(5) 3_655
Ca1 C6 2.768(5) 6_664
Ca1 C3 2.815(5) 2_665
Ca1 Ga1 3.0932(19) .
Ca1 H1C 2.59(4) .
Ca1 H1A 2.60(3) .
Ca1 H4C 2.64(4) .
Ca1 H4B 2.61(4) .
Ca1 H4A 2.47(4) .
Ga1 C1 2.059(4) 3_655
Ga2 C4 2.045(5) 3_755
